data_4115285
loop_
_publ_author_name
'Howard M. Colquhoun'
'David J. Williams'
'Zhixue Zhu'

_publ_section_title
;
 Macrocyclic Aromatic Ether-Imide-Sulfones: Versatile Supramolecular
 Receptors with Extreme Thermochemical and Oxidative Stability
;
_journal_name_full 'Journal of the American Chemical Society'
_journal_page_first 13346
_journal_page_last 13347
_journal_paper_doi 10.1021/ja027851m
_journal_volume 124
_journal_year 2002
_chemical_formula_moiety 'C50 H28 N2 O10 S2 . C20 H12 . 2(C3 H7 N O)'
_chemical_formula_sum 'C76 H54 N4 O12 S2'
_chemical_formula_weight 1279.35
_chemical_name_systematic
; 
 ? 
;
_space_group_IT_number 14
_symmetry_cell_setting monoclinic
_symmetry_space_group_name_Hall '-P 2yn'
_symmetry_space_group_name_H-M 'P 1 21/n 1'
_atom_sites_solution_hydrogens geom
_atom_sites_solution_primary direct
_atom_sites_solution_secondary difmap
_audit_creation_method SHELXL
_cell_angle_alpha 90.00
_cell_angle_beta 106.171(4)
_cell_angle_gamma 90.00
_cell_formula_units_Z 4
_cell_length_a 9.8199(6)
_cell_length_b 36.2332(12)
_cell_length_c 17.4128(7)
_cell_measurement_reflns_used 30
_cell_measurement_temperature 183(2)
_cell_measurement_theta_max 27.50
_cell_measurement_theta_min 9.81
_cell_volume 5950.5(5)
_computing_cell_refinement 'Siemens XSCANS'
_computing_data_collection 'Siemens XSCANS'
_computing_data_reduction 'Siemens SHELXTL'
_computing_molecular_graphics 'Siemens SHELXTL'
_computing_publication_material 'Siemens SHELXTL'
_computing_structure_refinement 'SHELXL-93 (Sheldrick, 1993)'
_computing_structure_solution 'SHELXS-86 (Sheldrick, 1990)'
_diffrn_ambient_temperature 183(2)
_diffrn_measurement_device 'Siemens P4'
_diffrn_measurement_method '\w scans'
_diffrn_radiation_monochromator graphite
_diffrn_radiation_source 'fine-focus sealed tube'
_diffrn_radiation_type CuK\a
_diffrn_radiation_wavelength 1.54178
_diffrn_reflns_av_R_equivalents 0.0228
_diffrn_reflns_av_sigmaI/netI 0.0341
_diffrn_reflns_limit_h_max 11
_diffrn_reflns_limit_h_min 0
_diffrn_reflns_limit_k_max 41
_diffrn_reflns_limit_k_min 0
_diffrn_reflns_limit_l_max 19
_diffrn_reflns_limit_l_min -19
_diffrn_reflns_number 9938
_diffrn_reflns_theta_max 61.99
_diffrn_reflns_theta_min 2.44
_diffrn_standards_interval_count 97
_diffrn_standards_number 3
_exptl_absorpt_coefficient_mu 1.422
_exptl_absorpt_correction_T_max 0.8901
_exptl_absorpt_correction_T_min 0.6999
_exptl_absorpt_correction_type empirical
_exptl_crystal_colour Red-brown
_exptl_crystal_density_diffrn 1.428
_exptl_crystal_description laths
_exptl_crystal_F_000 2664
_exptl_crystal_size_max .57
_exptl_crystal_size_mid .23
_exptl_crystal_size_min .10
_refine_diff_density_max 0.230
_refine_diff_density_min -0.271
_refine_diff_density_rms 0.046
_refine_ls_extinction_coef 0.00040(4)
_refine_ls_extinction_expression Fc^*^=kFc[1+0.001xFc^2^\l^3^/sin(2\q)]^-1/4^
_refine_ls_extinction_method SHELXL
_refine_ls_goodness_of_fit_all 1.042
_refine_ls_goodness_of_fit_obs 1.084
_refine_ls_matrix_type full
_refine_ls_number_parameters 852
_refine_ls_number_reflns 8769
_refine_ls_number_restraints 0
_refine_ls_restrained_S_all 1.076
_refine_ls_restrained_S_obs 1.084
_refine_ls_R_factor_all 0.0595
_refine_ls_R_factor_obs 0.0423
_refine_ls_shift/esd_max -0.089
_refine_ls_shift/esd_mean 0.001
_refine_ls_structure_factor_coef Fsqd
_refine_ls_weighting_details 'w=1/[\s^2^(Fo^2^)+(0.0584P)^2^+1.2240P] where P=(Fo^2^+2Fc^2^)/3'
_refine_ls_weighting_scheme calc
_refine_ls_wR_factor_all 0.1147
_refine_ls_wR_factor_obs 0.1014
_reflns_number_observed 7375
_reflns_number_total 9334
_reflns_observed_criterion >2sigma(I)
_cod_data_source_file ja027851m-2_s2_3.cif
_cod_data_source_block hmc0120_Compound6
_cod_depositor_comments
;
The following automatic conversions were performed:

'_refine_ls_weighting_scheme' value 'calc
w=1/[\s^2^(Fo^2^)+(0.0584P)^2^+1.2240P] where P=(Fo^2^+2Fc^2^)/3' was
changed to 'calc'. New tag '_refine_ls_weighting_details' was
created. The value of the new tag was set to
'w=1/[\s^2^(Fo^2^)+(0.0584P)^2^+1.2240P] where P=(Fo^2^+2Fc^2^)/3'.

Automatic conversion script
Id: cif_fix_values 3143 2015-03-26 13:38:13Z robertas 
;
_cod_database_code 4115285

loop_
_symmetry_equiv_pos_as_xyz
'x, y, z'
'-x+1/2, y+1/2, -z+1/2'
'-x, -y, -z'
'x-1/2, -y-1/2, z-1/2'

loop_
_atom_site_aniso_label
_atom_site_aniso_U_11
_atom_site_aniso_U_22
_atom_site_aniso_U_33
_atom_site_aniso_U_23
_atom_site_aniso_U_13
_atom_site_aniso_U_12
S1 0.0505(3) 0.0330(3) 0.0312(3) 0.0038(2) 0.0111(2) -0.0010(2)
O1 0.0750(13) 0.0451(10) 0.0297(8) 0.0102(7) 0.0035(8) 0.0114(9)
O2 0.0594(11) 0.0445(10) 0.0619(11) -0.0062(8) 0.0327(9) -0.0098(8)
C2 0.0384(12) 0.0313(11) 0.0332(11) 0.0038(9) 0.0070(9) -0.0007(9)
C3 0.0342(12) 0.0383(12) 0.0336(11) 0.0047(9) -0.0005(9) -0.0009(9)
C4 0.0293(11) 0.0376(12) 0.0391(12) 0.0049(9) 0.0042(9) 0.0032(9)
C5 0.0314(11) 0.0292(10) 0.0334(11) 0.0065(8) 0.0076(9) 0.0009(8)
C6 0.0355(12) 0.0485(13) 0.0367(12) -0.0037(10) 0.0007(10) 0.0084(10)
C7 0.0351(12) 0.0487(14) 0.0430(13) -0.0038(11) 0.0045(10) 0.0101(10)
C8 0.0299(10) 0.0280(10) 0.0371(11) 0.0042(8) 0.0089(9) -0.0011(8)
C9 0.0377(12) 0.0334(11) 0.0406(12) 0.0063(9) 0.0113(10) 0.0041(9)
C10 0.0435(13) 0.0315(11) 0.0542(14) 0.0040(10) 0.0201(11) 0.0058(10)
C11 0.0403(12) 0.0335(11) 0.0443(13) -0.0035(9) 0.0179(10) -0.0060(9)
C12 0.0369(12) 0.0450(13) 0.0406(12) -0.0030(10) 0.0077(10) 0.0010(10)
C13 0.0365(12) 0.0367(11) 0.0402(12) 0.0006(9) 0.0058(10) 0.0068(9)
S14 0.0491(4) 0.0377(3) 0.0639(4) -0.0169(3) 0.0246(3) -0.0140(3)
O3 0.099(2) 0.0309(9) 0.104(2) -0.0111(10) 0.0618(15) -0.0171(10)
O4 0.0425(10) 0.0752(14) 0.0719(13) -0.0356(11) 0.0082(10) -0.0159(9)
C15 0.0432(13) 0.0318(11) 0.0414(12) -0.0102(9) 0.0130(10) -0.0050(9)
C16 0.0537(14) 0.0291(11) 0.0459(13) -0.0025(9) 0.0175(11) 0.0032(10)
C17 0.0464(13) 0.0313(11) 0.0488(13) -0.0043(10) 0.0128(11) 0.0076(10)
C18 0.0433(13) 0.0311(11) 0.0468(13) -0.0093(10) 0.0183(11) -0.0007(9)
C19 0.0513(15) 0.0390(12) 0.0408(13) 0.0026(10) 0.0110(11) -0.0007(11)
C20 0.0411(13) 0.0401(12) 0.0426(13) -0.0038(10) 0.0052(10) -0.0006(10)
O21 0.0514(11) 0.0318(9) 0.0870(14) -0.0047(9) 0.0377(10) 0.0027(7)
C22 0.0394(12) 0.0326(11) 0.0524(14) -0.0044(10) 0.0181(11) 0.0019(9)
C23 0.061(2) 0.0429(14) 0.058(2) -0.0145(12) 0.0341(13) 0.0018(12)
C24 0.068(2) 0.051(2) 0.057(2) -0.0070(12) 0.0410(14) -0.0014(13)
C25 0.0459(13) 0.0382(12) 0.0474(13) -0.0029(10) 0.0236(11) -0.0016(10)
C26 0.0329(11) 0.0337(11) 0.0335(11) -0.0051(9) 0.0115(9) 0.0034(9)
C27 0.0391(12) 0.0360(12) 0.0446(13) 0.0000(10) 0.0209(10) 0.0042(9)
N28 0.0300(9) 0.0321(9) 0.0320(9) -0.0032(7) 0.0102(7) 0.0038(7)
C29 0.0309(11) 0.0351(11) 0.0309(11) -0.0002(9) 0.0095(9) 0.0025(9)
O29 0.0428(9) 0.0564(10) 0.0278(8) -0.0074(7) 0.0053(7) 0.0123(8)
C30 0.0261(10) 0.0323(10) 0.0263(10) 0.0020(8) 0.0082(8) 0.0000(8)
C31 0.0279(10) 0.0391(11) 0.0248(10) 0.0007(8) 0.0041(8) 0.0039(8)
C32 0.0283(10) 0.0345(11) 0.0301(10) 0.0024(8) 0.0050(8) 0.0061(8)
C33 0.0267(10) 0.0272(10) 0.0279(10) 0.0017(8) 0.0090(8) 0.0016(8)
C34 0.0303(10) 0.0290(10) 0.0297(10) 0.0005(8) 0.0082(8) 0.0002(9)
O34 0.0396(9) 0.0381(8) 0.0373(8) -0.0025(7) 0.0053(7) 0.0135(7)
N35 0.0355(9) 0.0301(9) 0.0273(8) -0.0023(7) 0.0101(7) 0.0037(7)
C36 0.0346(11) 0.0311(10) 0.0302(11) -0.0003(8) 0.0061(9) 0.0013(9)
O36 0.0534(10) 0.0468(9) 0.0280(8) -0.0071(7) -0.0004(7) 0.0092(8)
C37 0.0293(10) 0.0309(10) 0.0276(10) 0.0003(8) 0.0046(8) -0.0017(8)
C38 0.0345(11) 0.0391(12) 0.0302(11) -0.0023(9) -0.0017(9) 0.0051(9)
C39 0.0319(11) 0.0389(12) 0.0343(11) 0.0017(9) 0.0008(9) 0.0102(9)
C40 0.0269(10) 0.0295(10) 0.0317(10) 0.0018(8) 0.0083(8) 0.0012(8)
C41 0.0313(11) 0.0320(11) 0.0344(11) 0.0012(9) 0.0087(9) 0.0032(9)
O41 0.0437(9) 0.0457(9) 0.0436(9) -0.0022(7) 0.0029(8) 0.0212(8)
C42 0.0242(10) 0.0260(9) 0.0269(10) 0.0021(8) 0.0055(8) -0.0015(7)
C43 0.0255(10) 0.0261(9) 0.0292(10) 0.0027(8) 0.0083(8) -0.0003(8)
C44 0.0368(11) 0.0291(10) 0.0266(10) -0.0018(8) 0.0071(9) 0.0032(9)
C45 0.0391(12) 0.0324(11) 0.0444(12) -0.0029(9) 0.0143(10) -0.0016(9)
C46 0.0463(13) 0.0285(11) 0.0466(13) -0.0057(9) 0.0089(11) -0.0021(9)
C47 0.0578(15) 0.0297(11) 0.0317(11) -0.0049(9) 0.0098(10) 0.0070(10)
C48 0.064(2) 0.0311(11) 0.0348(12) 0.0014(9) 0.0244(11) 0.0049(10)
C49 0.0590(15) 0.0255(10) 0.0346(11) -0.0029(8) 0.0201(11) -0.0012(10)
O50 0.125(2) 0.0288(9) 0.0709(13) 0.0030(8) 0.0716(14) 0.0067(10)
C51 0.082(2) 0.0311(11) 0.0347(12) 0.0006(9) 0.0325(13) 0.0011(12)
C52 0.074(2) 0.0441(15) 0.0468(15) 0.0080(12) 0.0019(14) 0.0116(14)
C53 0.054(2) 0.0427(14) 0.0496(15) 0.0042(11) -0.0069(12) 0.0004(12)
C54 0.0463(13) 0.0318(11) 0.0249(10) 0.0005(8) 0.0065(9) -0.0004(9)
C55 0.0422(13) 0.0425(13) 0.0326(11) -0.0005(9) 0.0090(10) 0.0002(10)
C56 0.057(2) 0.0441(14) 0.0469(14) -0.0062(11) 0.0253(12) -0.0117(12)
C61 0.046(2) 0.067(2) 0.069(2) 0.028(2) 0.0132(14) 0.0055(13)
C62 0.051(2) 0.055(2) 0.085(2) 0.018(2) 0.021(2) 0.0150(13)
C63 0.051(2) 0.0439(14) 0.068(2) 0.0052(12) 0.0254(13) 0.0047(12)
C64 0.0355(12) 0.0347(11) 0.0518(14) 0.0055(10) 0.0175(11) -0.0039(9)
C65 0.0376(12) 0.0361(11) 0.0451(13) -0.0022(10) 0.0191(10) -0.0064(9)
C66 0.0475(15) 0.0533(15) 0.057(2) -0.0158(12) 0.0230(13) -0.0065(12)
C67 0.057(2) 0.073(2) 0.051(2) -0.0182(14) 0.0170(14) -0.0129(15)
C68 0.0451(15) 0.080(2) 0.0454(15) -0.0067(14) 0.0056(12) -0.0062(14)
C69 0.0342(12) 0.0536(15) 0.0472(14) 0.0008(11) 0.0104(11) -0.0063(11)
C70 0.0376(13) 0.061(2) 0.061(2) 0.0063(13) 0.0070(12) 0.0028(12)
C71 0.0412(14) 0.0489(15) 0.069(2) 0.0008(13) 0.0138(13) 0.0087(11)
C72 0.0476(14) 0.0405(13) 0.056(2) -0.0048(11) 0.0202(12) -0.0002(11)
C73 0.0385(12) 0.0324(11) 0.0446(13) 0.0002(9) 0.0164(10) -0.0040(9)
C74 0.0435(13) 0.0366(12) 0.0380(12) 0.0027(9) 0.0150(10) -0.0070(10)
C75 0.065(2) 0.0446(14) 0.0406(13) 0.0004(11) 0.0175(12) -0.0052(12)
C76 0.079(2) 0.067(2) 0.0375(14) 0.0005(13) 0.0106(14) -0.013(2)
C77 0.059(2) 0.077(2) 0.0398(14) 0.0128(13) 0.0053(13) -0.008(2)
C78 0.0451(14) 0.0523(15) 0.0497(15) 0.0168(12) 0.0109(12) -0.0039(12)
C79 0.0384(12) 0.0400(12) 0.0437(13) 0.0087(10) 0.0154(10) -0.0050(10)
C80 0.0334(11) 0.0363(11) 0.0419(12) 0.0008(9) 0.0137(10) -0.0060(9)
O81 0.074(2) 0.076(2) 0.084(2) 0.0059(13) 0.0344(13) -0.0009(12)
C81 0.068(2) 0.055(2) 0.058(2) 0.0041(14) 0.005(2) 0.0017(15)
N81 0.0543(14) 0.0629(14) 0.0437(12) 0.0048(10) 0.0085(10) 0.0113(11)
C82 0.080(3) 0.143(4) 0.077(3) -0.026(3) 0.016(2) 0.040(3)
C83 0.065(2) 0.057(2) 0.056(2) 0.0107(13) 0.0089(14) -0.0012(14)
O84 0.099(2) 0.069(2) 0.099(2) -0.0229(14) 0.025(2) 0.0067(15)
N84 0.0362(10) 0.0534(12) 0.0457(11) 0.0024(9) 0.0127(9) 0.0044(9)
C84 0.052(2) 0.075(2) 0.0470(15) 0.0046(14) 0.0148(13) 0.0165(15)
C85 0.054(2) 0.063(2) 0.097(3) 0.007(2) 0.016(2) -0.0062(15)
C86 0.051(2) 0.070(2) 0.058(2) 0.0077(14) 0.0257(13) 0.0076(14)

loop_
_atom_site_label
_atom_site_type_symbol
_atom_site_fract_x
_atom_site_fract_y
_atom_site_fract_z
_atom_site_U_iso_or_equiv
_atom_site_thermal_displace_type
_atom_site_occupancy
_atom_site_calc_flag
_atom_site_refinement_flags
S1 S 0.62135(7) 0.885829(15) 0.49831(3) 0.03831(14) Uani 1 d .
O1 O 0.7373(2) 0.87470(5) 0.56487(10) 0.0521(5) Uani 1 d .
O2 O 0.4782(2) 0.88052(5) 0.50190(12) 0.0521(5) Uani 1 d .
C2 C 0.6402(2) 0.86307(6) 0.41234(13) 0.0349(5) Uani 1 d .
C3 C 0.7657(2) 0.84565(6) 0.41285(13) 0.0373(5) Uani 1 d .
H3A H 0.8452(2) 0.84705(6) 0.45872(13) 0.045 Uiso 1 calc R
C4 C 0.7747(2) 0.82628(6) 0.34655(14) 0.0364(5) Uani 1 d .
H4A H 0.8610(2) 0.81432(6) 0.34716(14) 0.044 Uiso 1 calc R
C5 C 0.6593(2) 0.82382(6) 0.27825(13) 0.0316(4) Uani 1 d .
C6 C 0.5350(3) 0.84230(7) 0.27859(15) 0.0421(5) Uani 1 d .
H6A H 0.4559(3) 0.84151(7) 0.23240(15) 0.051 Uiso 1 calc R
C7 C 0.5248(3) 0.86171(7) 0.34485(15) 0.0436(6) Uani 1 d .
H7A H 0.4393(3) 0.87408(7) 0.34433(15) 0.052 Uiso 1 calc R
C8 C 0.6640(2) 0.80002(6) 0.20941(13) 0.0317(4) Uani 1 d .
C9 C 0.7646(3) 0.77173(6) 0.21925(14) 0.0371(5) Uani 1 d .
H9A H 0.8371(3) 0.76974(6) 0.26829(14) 0.045 Uiso 1 calc R
C10 C 0.7600(3) 0.74667(6) 0.1587(2) 0.0418(5) Uani 1 d .
H10A H 0.8278(3) 0.72732(6) 0.1664(2) 0.050 Uiso 1 calc R
C11 C 0.6553(3) 0.75009(6) 0.08661(14) 0.0381(5) Uani 1 d .
C12 C 0.5607(3) 0.77937(7) 0.07361(15) 0.0414(5) Uani 1 d .
H12A H 0.4933(3) 0.78245(7) 0.02301(15) 0.050 Uiso 1 calc R
C13 C 0.5653(3) 0.80399(6) 0.13465(14) 0.0388(5) Uani 1 d .
H13A H 0.5002(3) 0.82399(6) 0.12572(14) 0.047 Uiso 1 calc R
S14 S 0.64355(7) 0.71691(2) 0.01061(4) 0.0484(2) Uani 1 d .
O3 O 0.6572(3) 0.68091(5) 0.0464(2) 0.0710(7) Uani 1 d .
O4 O 0.5209(2) 0.72560(6) -0.05451(13) 0.0647(6) Uani 1 d .
C15 C 0.7955(3) 0.72579(6) -0.02038(14) 0.0386(5) Uani 1 d .
C16 C 0.9216(3) 0.70759(6) 0.01525(15) 0.0422(5) Uani 1 d .
H16A H 0.9234(3) 0.68811(6) 0.05203(15) 0.051 Uiso 1 calc R
C17 C 1.0446(3) 0.71788(6) -0.0029(2) 0.0423(5) Uani 1 d .
H17A H 1.1312(3) 0.70548(6) 0.0211(2) 0.051 Uiso 1 calc R
C18 C 1.0403(3) 0.74628(6) -0.05604(15) 0.0393(5) Uani 1 d .
C19 C 0.9132(3) 0.76311(7) -0.09528(15) 0.0441(6) Uani 1 d .
H19A H 0.9106(3) 0.78148(7) -0.13459(15) 0.053 Uiso 1 calc R
C20 C 0.7901(3) 0.75299(7) -0.07685(15) 0.0426(5) Uani 1 d .
H20A H 0.7027(3) 0.76463(7) -0.10276(15) 0.051 Uiso 1 calc R
O21 O 1.1668(2) 0.75595(5) -0.07033(13) 0.0530(5) Uani 1 d .
C22 C 1.1872(3) 0.79295(6) -0.0857(2) 0.0404(5) Uani 1 d .
C23 C 1.2554(3) 0.80072(7) -0.1432(2) 0.0503(6) Uani 1 d .
H23A H 1.2847(3) 0.78129(7) -0.1716(2) 0.060 Uiso 1 calc R
C24 C 1.2804(3) 0.83691(8) -0.1590(2) 0.0538(7) Uani 1 d .
H24A H 1.3265(3) 0.84230(8) -0.1989(2) 0.065 Uiso 1 calc R
C25 C 1.2397(3) 0.86558(7) -0.11791(15) 0.0417(5) Uani 1 d .
H25A H 1.2561(3) 0.89052(7) -0.12963(15) 0.050 Uiso 1 calc R
C26 C 1.1747(2) 0.85701(6) -0.05941(13) 0.0329(5) Uani 1 d .
C27 C 1.1487(2) 0.82101(6) -0.04239(14) 0.0380(5) Uani 1 d .
H27A H 1.1050(2) 0.81558(6) -0.00143(14) 0.046 Uiso 1 calc R
N28 N 1.1354(2) 0.88602(5) -0.01237(10) 0.0311(4) Uani 1 d .
C29 C 1.0183(2) 0.90837(6) -0.04911(13) 0.0321(4) Uani 1 d .
O29 O 0.9573(2) 0.90424(5) -0.11929(9) 0.0432(4) Uani 1 d .
C30 C 0.9766(2) 0.93622(6) 0.00229(12) 0.0280(4) Uani 1 d .
C31 C 0.8607(2) 0.95854(6) -0.02923(12) 0.0312(4) Uani 1 d .
H31A H 0.8087(2) 0.95608(6) -0.08384(12) 0.037 Uiso 1 calc R
C32 C 0.8194(2) 0.98479(6) 0.01884(13) 0.0316(4) Uani 1 d .
H32A H 0.7389(2) 0.99990(6) -0.00335(13) 0.038 Uiso 1 calc R
C33 C 0.8942(2) 0.98895(5) 0.09809(12) 0.0270(4) Uani 1 d .
C34 C 0.8508(2) 1.01700(6) 0.14869(12) 0.0297(4) Uani 1 d .
O34 O 0.7528(2) 1.03815(4) 0.12303(9) 0.0394(4) Uani 1 d .
N35 N 0.9291(2) 1.01818(5) 0.22926(10) 0.0307(4) Uani 1 d .
C36 C 1.0483(2) 0.99621(6) 0.26456(13) 0.0326(5) Uani 1 d .
O36 O 1.1098(2) 0.99985(5) 0.33485(9) 0.0451(4) Uani 1 d .
C37 C 1.0925(2) 0.96968(6) 0.21229(12) 0.0299(4) Uani 1 d .
C38 C 1.2104(2) 0.94822(6) 0.24299(13) 0.0368(5) Uani 1 d .
H38A H 1.2639(2) 0.95112(6) 0.29722(13) 0.044 Uiso 1 calc R
C39 C 1.2519(2) 0.92216(6) 0.19486(13) 0.0367(5) Uani 1 d .
H39A H 1.3339(2) 0.90753(6) 0.21645(13) 0.044 Uiso 1 calc R
C40 C 1.1748(2) 0.91753(6) 0.11653(13) 0.0294(4) Uani 1 d .
C41 C 1.2161(2) 0.88851(6) 0.06784(13) 0.0327(5) Uani 1 d .
O41 O 1.3129(2) 0.86735(5) 0.09465(10) 0.0462(4) Uani 1 d .
C42 C 1.0136(2) 0.96637(5) 0.13137(12) 0.0260(4) Uani 1 d .
C43 C 1.0550(2) 0.93987(5) 0.08300(12) 0.0268(4) Uani 1 d .
C44 C 0.8868(2) 1.04373(6) 0.28253(12) 0.0312(4) Uani 1 d .
C45 C 0.9326(2) 1.07987(6) 0.28889(14) 0.0381(5) Uani 1 d .
H45A H 0.9883(2) 1.08892(6) 0.25623(14) 0.046 Uiso 1 calc R
C46 C 0.8960(3) 1.10276(6) 0.34384(15) 0.0413(5) Uani 1 d .
H46A H 0.9269(3) 1.12772(6) 0.34865(15) 0.050 Uiso 1 calc R
C47 C 0.8156(3) 1.08990(6) 0.39150(13) 0.0403(5) Uani 1 d .
H47A H 0.7924(3) 1.10564(6) 0.42968(13) 0.048 Uiso 1 calc R
C48 C 0.7689(3) 1.05367(6) 0.38294(14) 0.0413(5) Uani 1 d .
C49 C 0.8040(3) 1.03034(6) 0.32867(13) 0.0383(5) Uani 1 d .
H49A H 0.7718(3) 1.00550(6) 0.32321(13) 0.046 Uiso 1 calc R
O50 O 0.6803(3) 1.04281(5) 0.42823(13) 0.0660(7) Uani 1 d .
C51 C 0.6703(3) 1.00546(7) 0.44281(14) 0.0461(6) Uani 1 d .
C52 C 0.5386(4) 0.98894(8) 0.4161(2) 0.0581(7) Uani 1 d .
H52A H 0.4594(4) 1.00246(8) 0.3851(2) 0.070 Uiso 1 calc R
C53 C 0.5242(3) 0.95251(7) 0.4353(2) 0.0532(7) Uani 1 d .
H53A H 0.4342(3) 0.94084(7) 0.4186(2) 0.064 Uiso 1 calc R
C54 C 0.6419(3) 0.93289(6) 0.47916(12) 0.0350(5) Uani 1 d .
C55 C 0.7724(3) 0.94965(7) 0.50714(13) 0.0394(5) Uani 1 d .
H55A H 0.8516(3) 0.93624(7) 0.53843(13) 0.047 Uiso 1 calc R
C56 C 0.7857(3) 0.98651(7) 0.4887(2) 0.0471(6) Uani 1 d .
H56A H 0.8745(3) 0.99863(7) 0.5078(2) 0.057 Uiso 1 calc R
C61 C 1.1696(3) 0.83743(9) 0.3085(2) 0.0610(8) Uani 1 d .
H61A H 1.2455(3) 0.83163(9) 0.3542(2) 0.073 Uiso 1 calc R
C62 C 1.1515(3) 0.81743(9) 0.2405(2) 0.0634(8) Uani 1 d .
H62A H 1.2146(3) 0.79774(9) 0.2390(2) 0.076 Uiso 1 calc R
C63 C 1.0404(3) 0.82570(8) 0.1726(2) 0.0524(6) Uani 1 d .
H63A H 1.0294(3) 0.81143(8) 0.1255(2) 0.063 Uiso 1 calc R
C64 C 0.9460(3) 0.85411(6) 0.1723(2) 0.0396(5) Uani 1 d .
C65 C 0.8310(3) 0.86360(6) 0.10074(15) 0.0381(5) Uani 1 d .
C66 C 0.8119(3) 0.84520(8) 0.0291(2) 0.0508(6) Uani 1 d .
H66A H 0.8740(3) 0.82549(8) 0.0261(2) 0.061 Uiso 1 calc R
C67 C 0.7040(3) 0.85469(9) -0.0391(2) 0.0599(7) Uani 1 d .
H67A H 0.6937(3) 0.84151(9) -0.0875(2) 0.072 Uiso 1 calc R
C68 C 0.6136(3) 0.88274(9) -0.0363(2) 0.0582(7) Uani 1 d .
H68A H 0.5415(3) 0.88933(9) -0.0831(2) 0.070 Uiso 1 calc R
C69 C 0.6259(3) 0.90219(8) 0.0357(2) 0.0452(6) Uani 1 d .
C70 C 0.5307(3) 0.93111(8) 0.0392(2) 0.0543(7) Uani 1 d .
H70A H 0.4589(3) 0.93795(8) -0.0076(2) 0.065 Uiso 1 calc R
C71 C 0.5416(3) 0.94915(8) 0.1091(2) 0.0535(7) Uani 1 d .
H71A H 0.4763(3) 0.96823(8) 0.1112(2) 0.064 Uiso 1 calc R
C72 C 0.6486(3) 0.93966(7) 0.1780(2) 0.0469(6) Uani 1 d .
H72A H 0.6539(3) 0.95236(7) 0.2265(2) 0.056 Uiso 1 calc R
C73 C 0.7471(3) 0.91234(6) 0.17769(15) 0.0375(5) Uani 1 d .
C74 C 0.8651(3) 0.90360(6) 0.24850(14) 0.0386(5) Uani 1 d .
C75 C 0.8858(3) 0.92241(7) 0.3198(2) 0.0494(6) Uani 1 d .
H75A H 0.8200(3) 0.94096(7) 0.3242(2) 0.059 Uiso 1 calc R
C76 C 1.0020(4) 0.91478(9) 0.3859(2) 0.0620(8) Uani 1 d .
H76A H 1.0151(4) 0.92873(9) 0.4337(2) 0.074 Uiso 1 calc R
C77 C 1.0952(3) 0.88780(9) 0.3825(2) 0.0605(8) Uani 1 d .
H77A H 1.1735(3) 0.88299(9) 0.4276(2) 0.073 Uiso 1 calc R
C78 C 1.0768(3) 0.86675(8) 0.3123(2) 0.0495(6) Uani 1 d .
C79 C 0.9621(3) 0.87507(7) 0.24365(15) 0.0399(5) Uani 1 d .
C80 C 0.7353(2) 0.89275(6) 0.10517(14) 0.0365(5) Uani 1 d .
O81 O 0.5925(3) 0.80375(7) -0.2476(2) 0.0754(6) Uani 1 d .
C81 C 0.6656(4) 0.78907(9) -0.2838(2) 0.0626(8) Uani 1 d .
H81A H 0.6306(4) 0.76678(9) -0.3108(2) 0.075 Uiso 1 calc R
N81 N 0.7919(3) 0.80110(7) -0.28971(14) 0.0547(6) Uani 1 d .
C82 C 0.8718(5) 0.78170(15) -0.3348(3) 0.101(2) Uani 1 d .
H82A H 0.9653(16) 0.7752(10) -0.2995(6) 0.152 Uiso 1 calc R
H82B H 0.8834(35) 0.7975(4) -0.3782(14) 0.152 Uiso 1 calc R
H82C H 0.8212(21) 0.7591(5) -0.3573(19) 0.152 Uiso 1 calc R
C83 C 0.8494(4) 0.83571(8) -0.2528(2) 0.0608(7) Uani 1 d .
H83A H 0.9506(7) 0.8327(2) -0.2260(13) 0.091 Uiso 1 calc R
H83B H 0.7997(18) 0.8430(4) -0.2136(11) 0.091 Uiso 1 calc R
H83C H 0.8367(24) 0.8548(2) -0.2940(3) 0.091 Uiso 1 calc R
O84 O 0.4000(3) 1.01249(7) 0.1934(2) 0.0893(8) Uani 1 d .
N84 N 0.4268(2) 1.06941(6) 0.24788(13) 0.0448(5) Uani 1 d .
C84 C 0.4621(3) 1.04193(9) 0.2070(2) 0.0578(7) Uani 1 d .
H84A H 0.5416(3) 1.04543(9) 0.1868(2) 0.069 Uiso 1 calc R
C85 C 0.4995(4) 1.10437(10) 0.2593(2) 0.0725(9) Uani 1 d .
H85A H 0.5274(27) 1.1107(4) 0.3163(3) 0.109 Uiso 1 calc R
H85B H 0.4363(11) 1.1235(2) 0.2292(14) 0.109 Uiso 1 calc R
H85C H 0.5842(17) 1.1027(3) 0.2403(16) 0.109 Uiso 1 calc R
C86 C 0.3067(3) 1.06509(9) 0.2795(2) 0.0578(7) Uani 1 d .
H86A H 0.3283(10) 1.0761(6) 0.3329(6) 0.087 Uiso 1 calc R
H86B H 0.2861(16) 1.03877(9) 0.2829(13) 0.087 Uiso 1 calc R
H86C H 0.2240(7) 1.0774(6) 0.2440(8) 0.087 Uiso 1 calc R

loop_
_atom_type_symbol
_atom_type_description
_atom_type_scat_dispersion_real
_atom_type_scat_dispersion_imag
_atom_type_scat_source
C C 0.0181 0.0091 'International Tables Vol C Tables 4.2.6.8 and 6.1.1.4'
H H 0.0000 0.0000 'International Tables Vol C Tables 4.2.6.8 and 6.1.1.4'
N N 0.0311 0.0180 'International Tables Vol C Tables 4.2.6.8 and 6.1.1.4'
O O 0.0492 0.0322 'International Tables Vol C Tables 4.2.6.8 and 6.1.1.4'
S S 0.3331 0.5567 'International Tables Vol C Tables 4.2.6.8 and 6.1.1.4'

loop_
_geom_angle_atom_site_label_1
_geom_angle_atom_site_label_2
_geom_angle_atom_site_label_3
_geom_angle
O1 S1 O2 119.45(12)
O1 S1 C54 108.53(11)
O2 S1 C54 107.64(12)
O1 S1 C2 107.84(11)
O2 S1 C2 108.03(11)
C54 S1 C2 104.33(10)
C3 C2 C7 120.4(2)
C3 C2 S1 120.8(2)
C7 C2 S1 118.8(2)
C4 C3 C2 119.6(2)
C3 C4 C5 121.4(2)
C6 C5 C4 118.0(2)
C6 C5 C8 120.4(2)
C4 C5 C8 121.5(2)
C7 C6 C5 121.1(2)
C6 C7 C2 119.7(2)
C13 C8 C9 118.2(2)
C13 C8 C5 121.5(2)
C9 C8 C5 120.3(2)
C10 C9 C8 121.0(2)
C9 C10 C11 119.3(2)
C12 C11 C10 120.6(2)
C12 C11 S14 119.8(2)
C10 C11 S14 119.6(2)
C13 C12 C11 119.5(2)
C12 C13 C8 121.1(2)
O3 S14 O4 119.77(15)
O3 S14 C15 108.40(13)
O4 S14 C15 108.33(13)
O3 S14 C11 108.34(13)
O4 S14 C11 107.86(12)
C15 S14 C11 102.84(11)
C20 C15 C16 120.6(2)
C20 C15 S14 118.9(2)
C16 C15 S14 120.4(2)
C17 C16 C15 119.8(2)
C18 C17 C16 119.3(2)
C17 C18 O21 116.8(2)
C17 C18 C19 121.0(2)
O21 C18 C19 122.2(2)
C18 C19 C20 119.6(2)
C15 C20 C19 119.4(2)
C18 O21 C22 117.7(2)
C23 C22 C27 120.6(2)
C23 C22 O21 117.5(2)
C27 C22 O21 121.9(2)
C24 C23 C22 119.3(2)
C23 C24 C25 121.3(2)
C26 C25 C24 118.2(2)
C27 C26 C25 121.6(2)
C27 C26 N28 118.1(2)
C25 C26 N28 120.3(2)
C26 C27 C22 119.0(2)
C41 N28 C29 125.4(2)
C41 N28 C26 116.4(2)
C29 N28 C26 118.2(2)
O29 C29 N28 120.0(2)
O29 C29 C30 123.5(2)
N28 C29 C30 116.5(2)
C31 C30 C43 120.2(2)
C31 C30 C29 119.7(2)
C43 C30 C29 120.1(2)
C30 C31 C32 120.3(2)
C33 C32 C31 120.7(2)
C32 C33 C42 119.8(2)
C32 C33 C34 120.5(2)
C42 C33 C34 119.7(2)
O34 C34 N35 120.5(2)
O34 C34 C33 122.9(2)
N35 C34 C33 116.6(2)
C34 N35 C36 125.3(2)
C34 N35 C44 119.0(2)
C36 N35 C44 115.7(2)
O36 C36 N35 120.0(2)
O36 C36 C37 123.1(2)
N35 C36 C37 116.9(2)
C38 C37 C42 120.6(2)
C38 C37 C36 119.4(2)
C42 C37 C36 120.0(2)
C37 C38 C39 120.3(2)
C40 C39 C38 120.4(2)
C39 C40 C43 120.4(2)
C39 C40 C41 119.6(2)
C43 C40 C41 120.0(2)
O41 C41 N28 120.6(2)
O41 C41 C40 122.8(2)
N28 C41 C40 116.6(2)
C43 C42 C37 119.0(2)
C43 C42 C33 119.5(2)
C37 C42 C33 121.4(2)
C30 C43 C42 119.5(2)
C30 C43 C40 121.3(2)
C42 C43 C40 119.2(2)
C45 C44 C49 121.3(2)
C45 C44 N35 120.8(2)
C49 C44 N35 117.9(2)
C44 C45 C46 118.8(2)
C47 C46 C45 121.1(2)
C46 C47 C48 119.0(2)
C49 C48 C47 121.0(2)
C49 C48 O50 122.2(2)
C47 C48 O50 116.7(2)
C44 C49 C48 118.9(2)
C48 O50 C51 118.0(2)
C56 C51 C52 121.4(2)
C56 C51 O50 120.4(3)
C52 C51 O50 117.9(3)
C53 C52 C51 118.8(3)
C52 C53 C54 119.8(3)
C55 C54 C53 121.2(2)
C55 C54 S1 120.3(2)
C53 C54 S1 118.6(2)
C54 C55 C56 118.7(2)
C51 C56 C55 120.0(2)
C62 C61 C78 120.8(3)
C61 C62 C63 120.3(3)
C64 C63 C62 121.8(3)
C63 C64 C79 118.7(2)
C63 C64 C65 122.2(2)
C79 C64 C65 119.1(2)
C66 C65 C80 118.7(2)
C66 C65 C64 122.1(2)
C80 C65 C64 119.2(2)
C65 C66 C67 121.9(3)
C68 C67 C66 120.2(3)
C67 C68 C69 120.6(3)
C68 C69 C80 119.6(3)
C68 C69 C70 120.8(3)
C80 C69 C70 119.6(2)
C71 C70 C69 120.4(3)
C70 C71 C72 120.1(3)
C73 C72 C71 122.0(3)
C72 C73 C80 118.4(2)
C72 C73 C74 122.5(2)
C80 C73 C74 119.1(2)
C75 C74 C79 118.6(2)
C75 C74 C73 122.1(2)
C79 C74 C73 119.3(2)
C74 C75 C76 121.5(3)
C77 C76 C75 120.7(3)
C76 C77 C78 120.3(3)
C77 C78 C61 121.2(3)
C77 C78 C79 119.5(3)
C61 C78 C79 119.3(3)
C74 C79 C78 119.3(2)
C74 C79 C64 121.6(2)
C78 C79 C64 119.1(2)
C69 C80 C73 119.4(2)
C69 C80 C65 119.0(2)
C73 C80 C65 121.5(2)
O81 C81 N81 126.5(3)
C81 N81 C82 122.6(3)
C81 N81 C83 120.0(3)
C82 N81 C83 117.4(3)
C84 N84 C85 122.8(3)
C84 N84 C86 119.2(3)
C85 N84 C86 118.0(3)
O84 C84 N84 124.7(3)

loop_
_geom_bond_atom_site_label_1
_geom_bond_atom_site_label_2
_geom_bond_distance
S1 O1 1.438(2)
S1 O2 1.437(2)
S1 C54 1.760(2)
S1 C2 1.763(2)
C2 C3 1.382(3)
C2 C7 1.388(3)
C3 C4 1.375(3)
C4 C5 1.398(3)
C5 C6 1.394(3)
C5 C8 1.488(3)
C6 C7 1.378(4)
C8 C13 1.397(3)
C8 C9 1.400(3)
C9 C10 1.382(3)
C10 C11 1.390(4)
C11 C12 1.386(3)
C11 S14 1.768(2)
C12 C13 1.378(3)
S14 O3 1.435(2)
S14 O4 1.440(2)
S14 C15 1.752(2)
C15 C20 1.383(4)
C15 C16 1.387(4)
C16 C17 1.382(4)
C17 C18 1.377(4)
C18 O21 1.379(3)
C18 C19 1.386(4)
C19 C20 1.383(4)
O21 C22 1.393(3)
C22 C23 1.379(4)
C22 C27 1.380(3)
C23 C24 1.376(4)
C24 C25 1.381(4)
C25 C26 1.380(3)
C26 C27 1.377(3)
C26 N28 1.449(3)
N28 C41 1.404(3)
N28 C29 1.407(3)
C29 O29 1.211(3)
C29 C30 1.480(3)
C30 C31 1.379(3)
C30 C43 1.408(3)
C31 C32 1.400(3)
C32 C33 1.379(3)
C33 C42 1.415(3)
C33 C34 1.483(3)
C34 O34 1.214(3)
C34 N35 1.400(3)
N35 C36 1.407(3)
N35 C44 1.451(3)
C36 O36 1.212(3)
C36 C37 1.470(3)
C37 C38 1.373(3)
C37 C42 1.411(3)
C38 C39 1.397(3)
C39 C40 1.373(3)
C40 C43 1.414(3)
C40 C41 1.476(3)
C41 O41 1.210(3)
C42 C43 1.409(3)
C44 C45 1.379(3)
C44 C49 1.380(3)
C45 C46 1.387(3)
C46 C47 1.377(4)
C47 C48 1.385(3)
C48 C49 1.381(3)
C48 O50 1.384(3)
O50 C51 1.385(3)
C51 C56 1.375(4)
C51 C52 1.383(4)
C52 C53 1.378(4)
C53 C54 1.390(4)
C54 C55 1.379(3)
C55 C56 1.388(4)
C61 C62 1.357(5)
C61 C78 1.413(4)
C62 C63 1.400(5)
C63 C64 1.384(4)
C64 C79 1.427(4)
C64 C65 1.471(4)
C65 C66 1.380(4)
C65 C80 1.430(3)
C66 C67 1.396(4)
C67 C68 1.359(5)
C68 C69 1.413(4)
C69 C80 1.418(4)
C69 C70 1.417(4)
C70 C71 1.360(4)
C71 C72 1.400(4)
C72 C73 1.385(4)
C73 C80 1.425(3)
C73 C74 1.472(4)
C74 C75 1.380(4)
C74 C79 1.424(4)
C75 C76 1.405(4)
C76 C77 1.352(5)
C77 C78 1.410(4)
C78 C79 1.427(4)
O81 C81 1.202(4)
C81 N81 1.346(4)
N81 C82 1.438(4)
N81 C83 1.450(4)
O84 C84 1.219(4)
N84 C84 1.325(4)
N84 C85 1.440(4)
N84 C86 1.442(3)

loop_
_cod_related_entry_id
_cod_related_entry_database
_cod_related_entry_code
1 ChemSpider 30660538
